data_7157409
loop_
_publ_author_name
'Popik, Oskar'
'Grzeszczyk, Barbara'
'Staszewska-Krajewska, Olga'
'Furman, Bart\/lomiej'
'Chmielewski, Marek'

_publ_section_title
;
 Synthesis of \b-lactams via diastereoselective, intramolecular Kinugasa
 reactions.
;
_journal_issue 15
_journal_name_full 'Organic &amp; biomolecular chemistry'
_journal_page_first 2852
_journal_page_last 2860
_journal_paper_doi 10.1039/d0ob00228c
_journal_volume 18
_journal_year 2020
_chemical_absolute_configuration rm
_chemical_formula_moiety 'C18 H21 N O6'
_chemical_formula_sum 'C18 H21 N O6'
_chemical_formula_weight 347.36
_space_group_crystal_system orthorhombic
_space_group_IT_number 19
_space_group_name_Hall 'P 2ac 2ab'
_space_group_name_H-M_alt 'P 21 21 21'
_atom_sites_solution_hydrogens mixed
_atom_sites_solution_primary direct
_atom_sites_solution_secondary difmap
_audit_creation_method SHELXL-2014
_audit_update_record
;
2020-01-03 deposited with the CCDC.	2020-03-16 downloaded from the CCDC.
;
_cell_angle_alpha 90
_cell_angle_beta 90
_cell_angle_gamma 90
_cell_formula_units_Z 4
_cell_length_a 5.7158(8)
_cell_length_b 16.615(2)
_cell_length_c 19.036(2)
_cell_measurement_reflns_used 2566
_cell_measurement_temperature 296(2)
_cell_measurement_theta_max 68.42
_cell_measurement_theta_min 3.53
_cell_volume 1807.8(4)
_computing_cell_refinement 'Bruker SAINT'
_computing_data_collection 'Bruker APEX2'
_computing_data_reduction 'Bruker SAINT'
_computing_molecular_graphics 'Bruker SHELXTL'
_computing_publication_material 'Bruker SHELXTL'
_computing_structure_refinement 'SHELXL-2014 (Sheldrick, 2014)'
_computing_structure_solution 'SHELXL-2014 (Sheldrick, 2014)'
_diffrn_ambient_temperature 296(2)
_diffrn_measured_fraction_theta_full 1.000
_diffrn_measured_fraction_theta_max 1.000
_diffrn_measurement_device_type 'Bruker APEX-II CCD'
_diffrn_measurement_method '\f and \w scans'
_diffrn_radiation_monochromator graphite
_diffrn_radiation_type CuK\a
_diffrn_radiation_wavelength 1.54178
_diffrn_reflns_av_R_equivalents 0.0711
_diffrn_reflns_av_unetI/netI 0.0599
_diffrn_reflns_Laue_measured_fraction_full 1.000
_diffrn_reflns_Laue_measured_fraction_max 1.000
_diffrn_reflns_limit_h_max 5
_diffrn_reflns_limit_h_min -6
_diffrn_reflns_limit_k_max 19
_diffrn_reflns_limit_k_min -20
_diffrn_reflns_limit_l_max 20
_diffrn_reflns_limit_l_min -22
_diffrn_reflns_number 14421
_diffrn_reflns_point_group_measured_fraction_full 1.000
_diffrn_reflns_point_group_measured_fraction_max 1.000
_diffrn_reflns_theta_full 67.679
_diffrn_reflns_theta_max 68.416
_diffrn_reflns_theta_min 3.531
_diffrn_source 'fine-focus sealed tube'
_exptl_absorpt_coefficient_mu 0.803
_exptl_absorpt_correction_T_max 0.9460
_exptl_absorpt_correction_T_min 0.6630
_exptl_absorpt_correction_type numerical
_exptl_absorpt_process_details sadabs
_exptl_crystal_colour colourless
_exptl_crystal_density_diffrn 1.276
_exptl_crystal_density_method 'not measured'
_exptl_crystal_description needle
_exptl_crystal_F_000 736
_exptl_crystal_size_max 0.558
_exptl_crystal_size_mid 0.103
_exptl_crystal_size_min 0.070
_refine_diff_density_max 0.119
_refine_diff_density_min -0.133
_refine_diff_density_rms 0.032
_refine_ls_abs_structure_details
;
 Refined as an inversion twin.
;
_refine_ls_abs_structure_Flack 0.3(4)
_refine_ls_extinction_coef 0.0022(5)
_refine_ls_extinction_expression Fc^*^=kFc[1+0.001xFc^2^\l^3^/sin(2\q)]^-1/4^
_refine_ls_extinction_method SHELXL
_refine_ls_goodness_of_fit_ref 1.017
_refine_ls_hydrogen_treatment mixed
_refine_ls_matrix_type full
_refine_ls_number_parameters 258
_refine_ls_number_reflns 3302
_refine_ls_number_restraints 0
_refine_ls_restrained_S_all 1.017
_refine_ls_R_factor_all 0.0583
_refine_ls_R_factor_gt 0.0427
_refine_ls_shift/su_max 0.000
_refine_ls_shift/su_mean 0.000
_refine_ls_structure_factor_coef Fsqd
_refine_ls_weighting_details 'w=1/[\s^2^(Fo^2^)+(0.0412P)^2^+0.1660P] where P=(Fo^2^+2Fc^2^)/3'
_refine_ls_weighting_scheme calc
_refine_ls_wR_factor_gt 0.1027
_refine_ls_wR_factor_ref 0.1132
_reflns_Friedel_coverage 0.708
_reflns_Friedel_fraction_full 1.000
_reflns_Friedel_fraction_max 1.000
_reflns_number_gt 2566
_reflns_number_total 3302
_reflns_threshold_expression 'I > 2\s(I)'
_cod_data_source_file d0ob00228c2.cif
_cod_data_source_block Z_215_0m
_cod_depositor_comments 'Adding full bibliography for 7157409.cif.'
_cod_database_code 7157409
_shelx_space_group_comment
;
The symmetry employed for this shelxl refinement is uniquely defined
by the following loop, which should always be used as a source of
symmetry information in preference to the above space-group names.
They are only intended as comments.
;
_shelx_estimated_absorpt_t_min 0.663
_shelx_estimated_absorpt_t_max 0.946
_shelxl_version_number 2014-3

loop_
_space_group_symop_operation_xyz
'x, y, z'
'x+1/2, -y+1/2, -z'
'-x, y+1/2, -z+1/2'
'-x+1/2, -y, z+1/2'

loop_
_atom_site_label
_atom_site_type_symbol
_atom_site_fract_x
_atom_site_fract_y
_atom_site_fract_z
_atom_site_U_iso_or_equiv
_atom_site_adp_type
_atom_site_occupancy
_atom_site_site_symmetry_order
_atom_site_calc_flag
_atom_site_refinement_flags_posn
_atom_site_refinement_flags_adp
_atom_site_refinement_flags_occupancy
_atom_site_disorder_assembly
_atom_site_disorder_group
O1 O 0.4694(4) 0.81096(15) 1.01915(13) 0.0744(7) Uani 1 1 d . . . . .
O2 O 1.0413(5) 0.97636(15) 1.11320(12) 0.0758(7) Uani 1 1 d . . . . .
O3 O 1.0953(4) 0.99169(12) 0.87986(11) 0.0581(6) Uani 1 1 d . . . . .
O4 O 0.8169(6) 1.07379(19) 0.83895(16) 0.0911(9) Uani 1 1 d . . . . .
O5 O 1.2154(4) 1.10626(13) 0.96570(13) 0.0638(6) Uani 1 1 d . . . . .
O6 O 1.5730(5) 1.11264(16) 1.01243(14) 0.0771(7) Uani 1 1 d . . . . .
N1 N 0.7250(4) 0.87039(16) 0.93916(13) 0.0527(6) Uani 1 1 d . . . . .
C1 C 0.6509(6) 0.84374(19) 1.00199(18) 0.0556(8) Uani 1 1 d . . . . .
C2 C 0.8704(6) 0.87328(19) 1.03901(17) 0.0565(8) Uani 1 1 d . . . . .
C3 C 0.9502(6) 0.90103(18) 0.96477(16) 0.0494(7) Uani 1 1 d . . . . .
C4 C 0.9939(6) 0.98878(18) 0.94986(15) 0.0491(7) Uani 1 1 d . . . . .
C5 C 1.1725(6) 1.02871(18) 0.99769(18) 0.0552(8) Uani 1 1 d . . . . .
C6 C 1.0882(7) 1.0459(2) 1.07237(18) 0.0650(9) Uani 1 1 d . . . . .
H6A H 1.2061 1.0777 1.0963 0.078 Uiso 1 1 calc R U . . .
H6B H 0.9469 1.0780 1.0698 0.078 Uiso 1 1 calc R U . . .
C7 C 0.8286(8) 0.9371(2) 1.0939(2) 0.0681(10) Uani 1 1 d . . . . .
C8 C 0.6138(6) 0.8695(2) 0.87062(16) 0.0630(9) Uani 1 1 d . . . . .
H8A H 0.5606 0.9235 0.8596 0.076 Uiso 1 1 calc R U . . .
H8B H 0.4771 0.8350 0.8727 0.076 Uiso 1 1 calc R U . . .
C9 C 0.7705(6) 0.8408(2) 0.81233(16) 0.0572(8) Uani 1 1 d . . . . .
C10 C 0.7510(7) 0.8750(2) 0.74691(19) 0.0735(10) Uani 1 1 d . . . . .
H10 H 0.6409 0.9153 0.7394 0.088 Uiso 1 1 calc R U . . .
C11 C 0.8917(9) 0.8506(3) 0.6923(2) 0.0906(13) Uani 1 1 d . . . . .
H11 H 0.8783 0.8747 0.6484 0.109 Uiso 1 1 calc R U . . .
C12 C 1.0483(10) 0.7918(3) 0.7029(2) 0.1017(16) Uani 1 1 d . . . . .
H12 H 1.1429 0.7753 0.6658 0.122 Uiso 1 1 calc R U . . .
C13 C 1.0718(10) 0.7554(3) 0.7675(2) 0.0937(14) Uani 1 1 d . . . . .
C14 C 0.9297(8) 0.7795(2) 0.82229(18) 0.0729(10) Uani 1 1 d . . . . .
H14 H 0.9414 0.7543 0.8658 0.087 Uiso 1 1 calc R U . . .
C15 C 0.9998(7) 1.0404(2) 0.83107(18) 0.0676(10) Uani 1 1 d . . . . .
C16 C 1.1559(10) 1.0449(3) 0.7682(2) 0.0987(15) Uani 1 1 d . . . . .
H16A H 1.0849 1.0786 0.7332 0.148 Uiso 1 1 calc R U . . .
H16B H 1.1788 0.9919 0.7495 0.148 Uiso 1 1 calc R U . . .
H16C H 1.3042 1.0672 0.7817 0.148 Uiso 1 1 calc R U . . .
C17 C 1.4255(7) 1.1405(2) 0.97464(19) 0.0626(8) Uani 1 1 d . . . . .
C18 C 1.4498(9) 1.2147(2) 0.9321(2) 0.0923(13) Uani 1 1 d . . . . .
H18A H 1.6122 1.2290 0.9287 0.138 Uiso 1 1 calc R U . . .
H18B H 1.3650 1.2577 0.9541 0.138 Uiso 1 1 calc R U . . .
H18C H 1.3881 1.2055 0.8859 0.138 Uiso 1 1 calc R U . . .
H3 H 1.085(6) 0.8672(19) 0.9486(16) 0.058(9) Uiso 1 1 d . . . . .
H4 H 0.846(5) 1.0218(16) 0.9502(14) 0.035(7) Uiso 1 1 d . . . . .
H5 H 1.330(6) 0.9979(18) 0.9986(16) 0.055(8) Uiso 1 1 d . . . . .
H2 H 0.964(6) 0.827(2) 1.0521(19) 0.075(11) Uiso 1 1 d . . . . .
H13 H 1.197(10) 0.709(3) 0.778(2) 0.126(17) Uiso 1 1 d . . . . .
H7A H 0.708(7) 0.982(2) 1.0796(19) 0.068(10) Uiso 1 1 d . . . . .
H7B H 0.795(7) 0.911(2) 1.135(2) 0.077(11) Uiso 1 1 d . . . . .

loop_
_atom_site_aniso_label
_atom_site_aniso_U_11
_atom_site_aniso_U_22
_atom_site_aniso_U_33
_atom_site_aniso_U_23
_atom_site_aniso_U_13
_atom_site_aniso_U_12
O1 0.0728(16) 0.0761(16) 0.0743(16) 0.0091(13) 0.0137(13) -0.0175(14)
O2 0.101(2) 0.0745(15) 0.0518(13) 0.0001(11) -0.0122(13) -0.0104(15)
O3 0.0620(14) 0.0627(13) 0.0497(12) 0.0062(10) 0.0094(10) 0.0054(11)
O4 0.089(2) 0.101(2) 0.0837(19) 0.0255(16) -0.0012(17) 0.0247(17)
O5 0.0552(13) 0.0540(12) 0.0821(16) 0.0087(11) -0.0098(12) -0.0050(10)
O6 0.0577(14) 0.0859(17) 0.0878(18) -0.0070(14) -0.0075(14) -0.0007(14)
N1 0.0531(15) 0.0613(14) 0.0438(13) -0.0006(11) 0.0039(11) -0.0055(12)
C1 0.061(2) 0.0492(16) 0.0564(19) 0.0025(14) 0.0047(15) -0.0008(15)
C2 0.071(2) 0.0494(16) 0.0486(17) 0.0021(14) 0.0008(15) 0.0019(16)
C3 0.0493(17) 0.0510(15) 0.0478(16) -0.0016(13) 0.0028(14) 0.0017(14)
C4 0.0480(18) 0.0506(16) 0.0488(16) -0.0004(13) 0.0024(13) 0.0039(14)
C5 0.0551(19) 0.0480(17) 0.062(2) 0.0029(14) -0.0031(15) -0.0006(14)
C6 0.073(2) 0.0617(19) 0.061(2) -0.0067(16) -0.0061(18) -0.0056(18)
C7 0.092(3) 0.066(2) 0.046(2) -0.0012(17) 0.0081(18) -0.012(2)
C8 0.059(2) 0.081(2) 0.0492(18) -0.0038(16) -0.0019(14) 0.0053(17)
C9 0.066(2) 0.0593(18) 0.0460(17) -0.0040(14) -0.0021(15) -0.0013(17)
C10 0.082(3) 0.085(2) 0.053(2) 0.0061(18) -0.0056(18) 0.007(2)
C11 0.112(4) 0.110(3) 0.051(2) 0.005(2) 0.008(2) 0.012(3)
C12 0.125(4) 0.124(4) 0.056(2) -0.012(3) 0.025(3) 0.020(4)
C13 0.121(4) 0.084(3) 0.076(3) -0.010(2) 0.016(3) 0.031(3)
C14 0.099(3) 0.067(2) 0.0529(19) -0.0020(17) 0.002(2) 0.015(2)
C15 0.082(3) 0.067(2) 0.054(2) 0.0099(16) -0.0025(18) -0.002(2)
C16 0.121(4) 0.112(3) 0.062(3) 0.024(2) 0.018(2) 0.002(3)
C17 0.058(2) 0.0612(19) 0.069(2) -0.0080(17) 0.0063(18) -0.0031(17)
C18 0.092(3) 0.071(2) 0.114(3) 0.013(2) 0.006(3) -0.018(2)

loop_
_atom_type_symbol
_atom_type_description
_atom_type_scat_dispersion_real
_atom_type_scat_dispersion_imag
_atom_type_scat_source
C C 0.0181 0.0091 'International Tables Vol C Tables 4.2.6.8 and 6.1.1.4'
H H 0.0000 0.0000 'International Tables Vol C Tables 4.2.6.8 and 6.1.1.4'
N N 0.0311 0.0180 'International Tables Vol C Tables 4.2.6.8 and 6.1.1.4'
O O 0.0492 0.0322 'International Tables Vol C Tables 4.2.6.8 and 6.1.1.4'

loop_
_geom_angle_atom_site_label_1
_geom_angle_atom_site_label_2
_geom_angle_atom_site_label_3
_geom_angle
_geom_angle_site_symmetry_1
_geom_angle_site_symmetry_3
_geom_angle_publ_flag
C6 O2 C7 113.1(3) . . ?
C15 O3 C4 119.3(3) . . ?
C17 O5 C5 118.4(3) . . ?
C1 N1 C8 131.2(3) . . ?
C1 N1 C3 95.5(2) . . ?
C8 N1 C3 133.3(3) . . ?
O1 C1 N1 130.9(3) . . ?
O1 C1 C2 136.4(3) . . ?
N1 C1 C2 92.6(3) . . ?
C7 C2 C1 114.7(3) . . ?
C7 C2 C3 117.9(3) . . ?
C1 C2 C3 85.2(2) . . ?
C7 C2 H2 118(2) . . ?
C1 C2 H2 109(2) . . ?
C3 C2 H2 108(2) . . ?
N1 C3 C4 114.7(3) . . ?
N1 C3 C2 86.7(2) . . ?
C4 C3 C2 120.5(3) . . ?
N1 C3 H3 112.2(18) . . ?
C4 C3 H3 111.0(19) . . ?
C2 C3 H3 109.7(18) . . ?
O3 C4 C3 105.7(2) . . ?
O3 C4 C5 105.5(3) . . ?
C3 C4 C5 114.9(3) . . ?
O3 C4 H4 108.8(15) . . ?
C3 C4 H4 112.8(16) . . ?
C5 C4 H4 108.8(15) . . ?
O5 C5 C4 104.5(3) . . ?
O5 C5 C6 106.2(3) . . ?
C4 C5 C6 115.3(3) . . ?
O5 C5 H5 107.5(18) . . ?
C4 C5 H5 112.2(17) . . ?
C6 C5 H5 110.6(18) . . ?
O2 C6 C5 114.7(3) . . ?
O2 C6 H6A 108.6 . . ?
C5 C6 H6A 108.6 . . ?
O2 C6 H6B 108.6 . . ?
C5 C6 H6B 108.6 . . ?
H6A C6 H6B 107.6 . . ?
O2 C7 C2 111.4(3) . . ?
O2 C7 H7A 107.2(19) . . ?
C2 C7 H7A 115(2) . . ?
O2 C7 H7B 100(3) . . ?
C2 C7 H7B 107(2) . . ?
H7A C7 H7B 115(3) . . ?
N1 C8 C9 113.9(3) . . ?
N1 C8 H8A 108.8 . . ?
C9 C8 H8A 108.8 . . ?
N1 C8 H8B 108.8 . . ?
C9 C8 H8B 108.8 . . ?
H8A C8 H8B 107.7 . . ?
C10 C9 C14 119.0(3) . . ?
C10 C9 C8 119.3(3) . . ?
C14 C9 C8 121.8(3) . . ?
C11 C10 C9 121.0(4) . . ?
C11 C10 H10 119.5 . . ?
C9 C10 H10 119.5 . . ?
C12 C11 C10 119.5(4) . . ?
C12 C11 H11 120.2 . . ?
C10 C11 H11 120.2 . . ?
C11 C12 C13 121.3(4) . . ?
C11 C12 H12 119.4 . . ?
C13 C12 H12 119.4 . . ?
C12 C13 C14 119.4(4) . . ?
C12 C13 H13 123(3) . . ?
C14 C13 H13 117(3) . . ?
C9 C14 C13 119.9(4) . . ?
C9 C14 H14 120.1 . . ?
C13 C14 H14 120.1 . . ?
O4 C15 O3 123.2(3) . . ?
O4 C15 C16 126.9(4) . . ?
O3 C15 C16 109.9(4) . . ?
C15 C16 H16A 109.5 . . ?
C15 C16 H16B 109.5 . . ?
H16A C16 H16B 109.5 . . ?
C15 C16 H16C 109.5 . . ?
H16A C16 H16C 109.5 . . ?
H16B C16 H16C 109.5 . . ?
O6 C17 O5 122.8(3) . . ?
O6 C17 C18 125.6(4) . . ?
O5 C17 C18 111.6(4) . . ?
C17 C18 H18A 109.5 . . ?
C17 C18 H18B 109.5 . . ?
H18A C18 H18B 109.5 . . ?
C17 C18 H18C 109.5 . . ?
H18A C18 H18C 109.5 . . ?
H18B C18 H18C 109.5 . . ?

loop_
_geom_bond_atom_site_label_1
_geom_bond_atom_site_label_2
_geom_bond_distance
_geom_bond_site_symmetry_2
_geom_bond_publ_flag
O1 C1 1.216(4) . ?
O2 C6 1.418(4) . ?
O2 C7 1.428(5) . ?
O3 C15 1.347(4) . ?
O3 C4 1.454(4) . ?
O4 C15 1.193(5) . ?
O5 C17 1.339(4) . ?
O5 C5 1.446(4) . ?
O6 C17 1.201(4) . ?
N1 C1 1.344(4) . ?
N1 C8 1.451(4) . ?
N1 C3 1.468(4) . ?
C1 C2 1.521(5) . ?
C2 C7 1.508(5) . ?
C2 C3 1.555(4) . ?
C2 H2 0.96(4) . ?
C3 C4 1.506(4) . ?
C3 H3 1.00(4) . ?
C4 C5 1.521(5) . ?
C4 H4 1.01(3) . ?
C5 C6 1.528(5) . ?
C5 H5 1.04(4) . ?
C6 H6A 0.9700 . ?
C6 H6B 0.9700 . ?
C7 H7A 1.06(4) . ?
C7 H7B 0.91(4) . ?
C8 C9 1.504(4) . ?
C8 H8A 0.9700 . ?
C8 H8B 0.9700 . ?
C9 C10 1.374(5) . ?
C9 C14 1.379(5) . ?
C10 C11 1.375(5) . ?
C10 H10 0.9300 . ?
C11 C12 1.339(7) . ?
C11 H11 0.9300 . ?
C12 C13 1.377(6) . ?
C12 H12 0.9300 . ?
C13 C14 1.381(6) . ?
C13 H13 1.07(6) . ?
C14 H14 0.9300 . ?
C15 C16 1.494(6) . ?
C16 H16A 0.9600 . ?
C16 H16B 0.9600 . ?
C16 H16C 0.9600 . ?
C17 C18 1.482(5) . ?
C18 H18A 0.9600 . ?
C18 H18B 0.9600 . ?
C18 H18C 0.9600 . ?

loop_
_geom_hbond_atom_site_label_D
_geom_hbond_atom_site_label_H
_geom_hbond_atom_site_label_A
_geom_hbond_distance_DH
_geom_hbond_distance_HA
_geom_hbond_distance_DA
_geom_hbond_angle_DHA
_geom_hbond_site_symmetry_A
C7 H7A O6 1.06(4) 2.63(4) 3.611(5) 155(3) 1_455
C4 H4 O6 1.01(3) 2.47(3) 3.383(4) 150(2) 1_455
C6 H6B O6 0.97 2.47 3.347(5) 150.7 1_455

loop_
_geom_torsion_atom_site_label_1
_geom_torsion_atom_site_label_2
_geom_torsion_atom_site_label_3
_geom_torsion_atom_site_label_4
_geom_torsion
_geom_torsion_site_symmetry_1
_geom_torsion_site_symmetry_2
_geom_torsion_site_symmetry_3
_geom_torsion_site_symmetry_4
_geom_torsion_publ_flag
C8 N1 C1 O1 0.4(6) . . . . ?
C3 N1 C1 O1 179.4(4) . . . . ?
C8 N1 C1 C2 -177.6(3) . . . . ?
C3 N1 C1 C2 1.4(3) . . . . ?
O1 C1 C2 C7 -60.6(5) . . . . ?
N1 C1 C2 C7 117.2(3) . . . . ?
O1 C1 C2 C3 -179.1(4) . . . . ?
N1 C1 C2 C3 -1.3(2) . . . . ?
C1 N1 C3 C4 -123.5(3) . . . . ?
C8 N1 C3 C4 55.5(4) . . . . ?
C1 N1 C3 C2 -1.3(3) . . . . ?
C8 N1 C3 C2 177.6(3) . . . . ?
C7 C2 C3 N1 -114.2(3) . . . . ?
C1 C2 C3 N1 1.2(2) . . . . ?
C7 C2 C3 C4 2.6(5) . . . . ?
C1 C2 C3 C4 118.1(3) . . . . ?
C15 O3 C4 C3 127.5(3) . . . . ?
C15 O3 C4 C5 -110.4(3) . . . . ?
N1 C3 C4 O3 -86.3(3) . . . . ?
C2 C3 C4 O3 172.4(3) . . . . ?
N1 C3 C4 C5 157.9(3) . . . . ?
C2 C3 C4 C5 56.5(4) . . . . ?
C17 O5 C5 C4 -150.9(3) . . . . ?
C17 O5 C5 C6 86.8(4) . . . . ?
O3 C4 C5 O5 53.9(3) . . . . ?
C3 C4 C5 O5 169.9(3) . . . . ?
O3 C4 C5 C6 170.0(2) . . . . ?
C3 C4 C5 C6 -74.0(4) . . . . ?
C7 O2 C6 C5 -74.7(4) . . . . ?
O5 C5 C6 O2 -178.7(3) . . . . ?
C4 C5 C6 O2 66.1(4) . . . . ?
C6 O2 C7 C2 91.4(4) . . . . ?
C1 C2 C7 O2 -165.0(3) . . . . ?
C3 C2 C7 O2 -67.0(4) . . . . ?
C1 N1 C8 C9 -133.4(3) . . . . ?
C3 N1 C8 C9 48.0(5) . . . . ?
N1 C8 C9 C10 -144.4(3) . . . . ?
N1 C8 C9 C14 37.2(5) . . . . ?
C14 C9 C10 C11 -1.8(6) . . . . ?
C8 C9 C10 C11 179.7(4) . . . . ?
C9 C10 C11 C12 0.8(7) . . . . ?
C10 C11 C12 C13 -0.2(8) . . . . ?
C11 C12 C13 C14 0.6(8) . . . . ?
C10 C9 C14 C13 2.2(6) . . . . ?
C8 C9 C14 C13 -179.4(4) . . . . ?
C12 C13 C14 C9 -1.6(7) . . . . ?
C4 O3 C15 O4 -10.2(5) . . . . ?
C4 O3 C15 C16 169.8(3) . . . . ?
C5 O5 C17 O6 -6.0(5) . . . . ?
C5 O5 C17 C18 173.5(3) . . . . ?
